data_1534924
loop_
_publ_author_name
'Sirotinkin, V.P.'
'Sirotinkin, S.P.'

_publ_section_title
;
 Structure of high temperature modification of Ba Nb2 O6
;
_journal_name_full 'Zhurnal Neorganicheskoi Khimii'
_journal_page_first 2189
_journal_page_last 2191
_journal_volume 35
_journal_year 1990
_chemical_formula_sum 'Ba Nb2 O6'
_space_group_IT_number 20
_symmetry_space_group_name_Hall 'C 2c 2'
_symmetry_space_group_name_H-M 'C 2 2 21'
_cell_angle_alpha 90
_cell_angle_beta 90
_cell_angle_gamma 90
_cell_formula_units_Z 8
_cell_length_a 7.88
_cell_length_b 12.215
_cell_length_c 10.292
_cell_volume 990.648
_citation_journal_id_ASTM ZNOKAQ
_cod_data_source_file Sirotinkin_ZNOKAQ_1990_1049.cif
_cod_data_source_block Ba1Nb2O6
_cod_original_cell_volume 990.6483
_cod_original_formula_sum 'Ba1 Nb2 O6'
_cod_database_code 1534924

loop_
_symmetry_equiv_pos_as_xyz
x,y,z
-x,-y,z+1/2
x,-y,-z
-x,y,-z+1/2
x+1/2,y+1/2,z
-x+1/2,-y+1/2,z+1/2
x+1/2,-y+1/2,-z
-x+1/2,y+1/2,-z+1/2

loop_
_atom_site_label
_atom_site_type_symbol
_atom_site_fract_x
_atom_site_fract_y
_atom_site_fract_z
_atom_site_occupancy
_atom_site_U_iso_or_equiv
Ba2 Ba+2 0.5 0.6245 0.25 1 0.0
O1 O-2 0.288 0.418 0.257 1 0.0
Ba1 Ba+2 0 0.5742 0.25 1 0.0
O7 O-2 0.257 0.204 0.401 1 0.0
Nb1 Nb+5 0.2781 0.3599 0.4259 1 0.0
O6 O-2 0.796 0.5 0.5 1 0.0
O2 O-2 0.025 0.341 0.386 1 0.0
O4 O-2 0.508 0.38 0.466 1 0.0
O5 O-2 0.186 0.5 0.5 1 0.0
O3 O-2 0.209 0.298 0.614 1 0.0
Nb2 Nb+5 0.7735 0.6418 0.5755 1 0.0
